data_1563590
loop_
_publ_author_name
'Stavila, Vitalie'
'Her, Jae-Hyuk'
'Zhou, Wei'
'Hwang, Son-Jong'
'Kim, Chul'
'Ottley, Leigh Anna M.'
'Udovic, Terrence J.'

_publ_section_title
;
 Probing the structure, stability and hydrogen storage properties of
 calcium dodecahydro-closo-dodecaborate
;
_journal_issue 5
_journal_name_full 'Journal of Solid State Chemistry'
_journal_page_first 1133
_journal_page_last 1140
_journal_paper_doi 10.1016/j.jssc.2010.03.026
_journal_volume 183
_journal_year 2010
_chemical_formula_sum 'C4 H28 B12 Ca N2 O5'
_chemical_formula_weight 354.08
_space_group_IT_number 14
_space_group_name_Hall '-P 2ybc'
_space_group_name_H-M_alt 'P 1 21/c 1'
_symmetry_cell_setting monoclinic
_symmetry_space_group_name_H-M 'P 1 21/c 1'
_atom_sites_solution_hydrogens geom
_atom_sites_solution_primary direct
_atom_sites_solution_secondary difmap
_audit_creation_method SHELXL-97
_cell_angle_alpha 90.00
_cell_angle_beta 91.0490(10)
_cell_angle_gamma 90.00
_cell_formula_units_Z 4
_cell_length_a 7.3948(5)
_cell_length_b 13.5088(9)
_cell_length_c 19.2895(13)
_cell_measurement_reflns_used 6482
_cell_measurement_temperature 173(2)
_cell_measurement_theta_max 25.26
_cell_measurement_theta_min 2.60
_cell_volume 1926.6(2)
_computing_cell_refinement 'Bruker SMART'
_computing_data_collection 'Bruker SMART'
_computing_data_reduction 'Bruker SAINT'
_computing_molecular_graphics 'Bruker SHELXTL'
_computing_publication_material 'Bruker SHELXTL'
_computing_structure_refinement 'SHELXL-97 (Sheldrick, 1997)'
_computing_structure_solution 'SHELXS-97 (Sheldrick, 1990)'
_diffrn_ambient_temperature 173(2)
_diffrn_measured_fraction_theta_full 0.994
_diffrn_measured_fraction_theta_max 0.994
_diffrn_measurement_device_type 'CCD area detector'
_diffrn_measurement_method 'phi and omega scans'
_diffrn_radiation_monochromator graphite
_diffrn_radiation_source 'fine-focus sealed tube'
_diffrn_radiation_type MoK\a
_diffrn_radiation_wavelength 0.71073
_diffrn_reflns_av_R_equivalents 0.0218
_diffrn_reflns_av_sigmaI/netI 0.0193
_diffrn_reflns_limit_h_max 8
_diffrn_reflns_limit_h_min -8
_diffrn_reflns_limit_k_max 16
_diffrn_reflns_limit_k_min -15
_diffrn_reflns_limit_l_max 23
_diffrn_reflns_limit_l_min -23
_diffrn_reflns_number 13674
_diffrn_reflns_theta_full 25.29
_diffrn_reflns_theta_max 25.29
_diffrn_reflns_theta_min 1.84
_exptl_absorpt_coefficient_mu 0.339
_exptl_absorpt_correction_T_max 0.960
_exptl_absorpt_correction_T_min 0.937
_exptl_absorpt_correction_type empirical
_exptl_absorpt_process_details SADABS
_exptl_crystal_colour colorless
_exptl_crystal_density_diffrn 1.221
_exptl_crystal_density_method 'not measured'
_exptl_crystal_description irregular
_exptl_crystal_F_000 744
_exptl_crystal_size_max 0.25
_exptl_crystal_size_mid 0.16
_exptl_crystal_size_min 0.12
_refine_diff_density_max 0.241
_refine_diff_density_min -0.189
_refine_diff_density_rms 0.051
_refine_ls_extinction_method none
_refine_ls_goodness_of_fit_ref 1.035
_refine_ls_hydrogen_treatment mixed
_refine_ls_matrix_type full
_refine_ls_number_parameters 329
_refine_ls_number_reflns 3475
_refine_ls_number_restraints 0
_refine_ls_restrained_S_all 1.035
_refine_ls_R_factor_all 0.0341
_refine_ls_R_factor_gt 0.0303
_refine_ls_shift/su_max 0.003
_refine_ls_shift/su_mean 0.000
_refine_ls_structure_factor_coef Fsqd
_refine_ls_weighting_details 'calc w=1/[\s^2^(Fo^2^)+(0.0546P)^2^+0.3391P] where P=(Fo^2^+2Fc^2^)/3'
_refine_ls_weighting_scheme calc
_refine_ls_wR_factor_gt 0.0809
_refine_ls_wR_factor_ref 0.0838
_reflns_number_gt 3119
_reflns_number_total 3475
_reflns_threshold_expression >2sigma(I)
_cod_data_source_file JSSC-2010-183-1133.cif
_cod_data_source_block 9dc221s
_cod_depositor_comments
;
The following automatic conversions were performed:

data item '_symmetry_cell_setting' value 'Monoclinic' was changed to
'monoclinic' in accordance with the built-in table derived from the
CIF Core dictionary named 'cif_core.dic' version 2.4.5 last updated
on 2014-11-21.

data item '_exptl_crystal_density_meas' value 'not measured' was
changed to '?' -- the value is perceived as not measured.

Automatic conversion script
Id: cif_fix_values 8369 2020-08-20 11:38:08Z andrius 
;
_cod_original_sg_symbol_H-M P2(1)/c
_cod_database_code 1563590

loop_
_symmetry_equiv_pos_as_xyz
'x, y, z'
'-x, y+1/2, -z+1/2'
'-x, -y, -z'
'x, -y-1/2, z-1/2'

loop_
_atom_site_label
_atom_site_type_symbol
_atom_site_fract_x
_atom_site_fract_y
_atom_site_fract_z
_atom_site_U_iso_or_equiv
_atom_site_adp_type
_atom_site_occupancy
_atom_site_symmetry_multiplicity
_atom_site_calc_flag
_atom_site_refinement_flags
_atom_site_disorder_assembly
_atom_site_disorder_group
Ca1 Ca 0.48906(4) 0.418477(19) 0.805309(13) 0.02280(11) Uani 1 1 d . . .
N1 N 0.24530(16) 0.51122(9) 0.73628(6) 0.0293(3) Uani 1 1 d . . .
N2 N 0.48735(17) 0.24237(9) 0.84809(7) 0.0344(3) Uani 1 1 d . . .
O1 O 0.80641(15) 0.38425(9) 0.78800(7) 0.0348(3) Uani 1 1 d . . .
O2 O 0.48463(16) 0.35339(10) 0.69291(6) 0.0362(3) Uani 1 1 d . . .
O3 O 0.19968(16) 0.40329(10) 0.86580(6) 0.0333(3) Uani 1 1 d . . .
O4 O 0.5902(2) 0.58400(9) 0.78696(7) 0.0413(3) Uani 1 1 d . . .
O5 O 0.60876(17) 0.45786(11) 0.91771(6) 0.0390(3) Uani 1 1 d . . .
B1 B 0.9307(2) 0.34582(11) 0.52310(8) 0.0224(3) Uani 1 1 d . . .
B2 B 0.9058(2) 0.34657(11) 0.61454(8) 0.0223(3) Uani 1 1 d . . .
B3 B 0.8397(2) 0.22536(11) 0.64082(8) 0.0214(3) Uani 1 1 d . . .
B4 B 0.7539(2) 0.27602(11) 0.56152(8) 0.0232(3) Uani 1 1 d . . .
B5 B 0.8807(2) 0.22388(11) 0.49303(8) 0.0248(3) Uani 1 1 d . . .
B6 B 0.8231(2) 0.14979(11) 0.56585(8) 0.0223(3) Uani 1 1 d . . .
B7 B 1.1255(2) 0.33810(11) 0.57872(8) 0.0218(3) Uani 1 1 d . . .
B8 B 1.0679(2) 0.26423(11) 0.65215(8) 0.0218(3) Uani 1 1 d . . .
B9 B 1.0176(2) 0.14240(11) 0.62147(8) 0.0215(3) Uani 1 1 d . . .
B10 B 1.0437(2) 0.14129(11) 0.53021(8) 0.0242(3) Uani 1 1 d . . .
B11 B 1.1092(2) 0.26213(11) 0.50378(8) 0.0228(3) Uani 1 1 d . . .
B12 B 1.1949(2) 0.21193(11) 0.58309(8) 0.0228(3) Uani 1 1 d . . .
C1 C 0.48485(19) 0.17075(11) 0.87888(7) 0.0278(3) Uani 1 1 d . . .
C2 C 0.4818(3) 0.07959(12) 0.91888(10) 0.0364(4) Uani 1 1 d . . .
C3 C 0.14102(19) 0.55919(10) 0.70836(7) 0.0255(3) Uani 1 1 d . . .
C4 C 0.0093(3) 0.62169(14) 0.67278(10) 0.0386(4) Uani 1 1 d . . .
H1 H 0.729(2) 0.0880(11) 0.5613(9) 0.031(4) Uiso 1 1 d . . .
H2 H 1.197(2) 0.2737(12) 0.4586(9) 0.037(4) Uiso 1 1 d . . .
H3 H 0.861(2) 0.4137(11) 0.6417(9) 0.033(4) Uiso 1 1 d . . .
H4 H 1.221(2) 0.3987(12) 0.5838(8) 0.030(4) Uiso 1 1 d . . .
H5 H 1.123(2) 0.2771(11) 0.7029(8) 0.030(4) Uiso 1 1 d . . .
H6 H 1.089(2) 0.0741(12) 0.5040(9) 0.037(5) Uiso 1 1 d . . .
H7 H 1.044(2) 0.0745(11) 0.6539(8) 0.025(4) Uiso 1 1 d . . .
H8 H 0.902(2) 0.4117(11) 0.4926(8) 0.028(4) Uiso 1 1 d . . .
H9 H 0.827(2) 0.2105(12) 0.4416(9) 0.039(4) Uiso 1 1 d . . .
H10 H 0.757(2) 0.2113(12) 0.6863(9) 0.037(4) Uiso 1 1 d . . .
H11 H 1.339(2) 0.1879(12) 0.5902(8) 0.032(4) Uiso 1 1 d . . .
H12 H 0.613(2) 0.2973(12) 0.5555(8) 0.037(4) Uiso 1 1 d . . .
H13 H 0.845(3) 0.3714(17) 0.7497(13) 0.068(7) Uiso 1 1 d . . .
H14 H 0.170(3) 0.4516(17) 0.8795(11) 0.050(6) Uiso 1 1 d . . .
H15 H 0.041(4) 0.682(2) 0.6715(14) 0.091(9) Uiso 1 1 d . . .
H16 H -0.001(3) 0.6031(18) 0.6270(15) 0.074(7) Uiso 1 1 d . . .
H18 H -0.089(4) 0.6200(19) 0.6969(13) 0.076(8) Uiso 1 1 d . . .
H19 H 0.388(3) 0.3498(15) 0.6676(11) 0.057(6) Uiso 1 1 d . . .
H20 H 0.596(4) 0.0655(19) 0.9338(14) 0.088(9) Uiso 1 1 d . . .
H21 H 0.195(3) 0.3650(19) 0.8975(14) 0.076(8) Uiso 1 1 d . . .
H22 H 0.446(3) 0.031(2) 0.8914(15) 0.086(8) Uiso 1 1 d . . .
H23 H 0.396(4) 0.0783(17) 0.9513(15) 0.078(8) Uiso 1 1 d . . .
H24 H 0.529(4) 0.624(2) 0.7837(16) 0.084(10) Uiso 1 1 d . . .
H25 H 0.675(4) 0.6058(18) 0.8065(14) 0.073(8) Uiso 1 1 d . . .
H26 H 0.646(3) 0.514(2) 0.9298(13) 0.079(8) Uiso 1 1 d . . .
H27 H 0.647(3) 0.4205(18) 0.9430(14) 0.069(8) Uiso 1 1 d . . .
H28 H 0.890(3) 0.3929(18) 0.8144(13) 0.064(7) Uiso 1 1 d . . .
H29 H 0.554(3) 0.3269(16) 0.6742(11) 0.054(7) Uiso 1 1 d . . .

loop_
_atom_site_aniso_label
_atom_site_aniso_U_11
_atom_site_aniso_U_22
_atom_site_aniso_U_33
_atom_site_aniso_U_23
_atom_site_aniso_U_13
_atom_site_aniso_U_12
Ca1 0.02572(17) 0.02240(17) 0.02025(17) -0.00127(10) -0.00061(11) 0.00118(10)
N1 0.0301(7) 0.0319(6) 0.0258(6) -0.0013(5) 0.0000(5) 0.0035(5)
N2 0.0360(7) 0.0308(7) 0.0365(7) 0.0012(6) 0.0045(5) 0.0027(6)
O1 0.0277(6) 0.0464(7) 0.0301(6) -0.0107(5) -0.0020(5) 0.0008(5)
O2 0.0216(6) 0.0565(8) 0.0303(6) -0.0178(5) -0.0040(5) 0.0087(5)
O3 0.0428(7) 0.0296(6) 0.0277(6) 0.0006(5) 0.0071(5) 0.0031(5)
O4 0.0478(8) 0.0287(6) 0.0465(7) 0.0033(5) -0.0230(6) -0.0056(6)
O5 0.0522(7) 0.0365(7) 0.0279(6) -0.0016(5) -0.0138(5) 0.0082(6)
B1 0.0240(8) 0.0212(7) 0.0219(7) 0.0041(6) -0.0017(6) -0.0028(6)
B2 0.0246(8) 0.0192(7) 0.0230(8) -0.0002(6) 0.0012(6) -0.0002(6)
B3 0.0217(7) 0.0203(7) 0.0223(7) 0.0012(6) 0.0032(6) 0.0000(6)
B4 0.0192(7) 0.0238(8) 0.0265(8) 0.0048(6) -0.0017(6) -0.0017(6)
B5 0.0283(8) 0.0260(8) 0.0200(7) 0.0006(6) -0.0028(6) -0.0081(6)
B6 0.0221(7) 0.0209(7) 0.0238(7) 0.0014(6) -0.0003(6) -0.0059(6)
B7 0.0224(7) 0.0203(7) 0.0226(7) -0.0003(6) -0.0016(6) -0.0048(6)
B8 0.0217(7) 0.0238(8) 0.0198(7) 0.0000(6) -0.0018(6) -0.0020(6)
B9 0.0213(7) 0.0202(7) 0.0230(7) 0.0025(6) 0.0025(6) 0.0001(6)
B10 0.0288(8) 0.0200(7) 0.0241(8) -0.0020(6) 0.0052(6) -0.0034(6)
B11 0.0254(8) 0.0229(7) 0.0201(7) -0.0004(6) 0.0031(6) -0.0053(6)
B12 0.0187(7) 0.0240(7) 0.0258(8) 0.0022(6) 0.0023(6) -0.0011(6)
C1 0.0245(7) 0.0277(8) 0.0311(7) -0.0047(6) 0.0015(6) 0.0032(6)
C2 0.0411(10) 0.0263(8) 0.0417(10) 0.0027(7) 0.0005(8) 0.0063(7)
C3 0.0298(7) 0.0270(7) 0.0200(7) -0.0031(5) 0.0029(6) -0.0026(6)
C4 0.0435(10) 0.0359(10) 0.0360(10) 0.0053(7) -0.0081(8) 0.0078(8)

loop_
_atom_type_symbol
_atom_type_description
_atom_type_scat_dispersion_real
_atom_type_scat_dispersion_imag
_atom_type_scat_source
C C 0.0033 0.0016 'International Tables Vol C Tables 4.2.6.8 and 6.1.1.4'
H H 0.0000 0.0000 'International Tables Vol C Tables 4.2.6.8 and 6.1.1.4'
B B 0.0013 0.0007 'International Tables Vol C Tables 4.2.6.8 and 6.1.1.4'
N N 0.0061 0.0033 'International Tables Vol C Tables 4.2.6.8 and 6.1.1.4'
O O 0.0106 0.0060 'International Tables Vol C Tables 4.2.6.8 and 6.1.1.4'
Ca Ca 0.2262 0.3064 'International Tables Vol C Tables 4.2.6.8 and 6.1.1.4'

loop_
_geom_angle_atom_site_label_1
_geom_angle_atom_site_label_2
_geom_angle_atom_site_label_3
_geom_angle
_geom_angle_site_symmetry_1
_geom_angle_site_symmetry_3
O2 Ca1 O4 102.35(5) . .
O2 Ca1 O5 157.57(5) . .
O4 Ca1 O5 79.27(5) . .
O2 Ca1 O1 78.32(4) . .
O4 Ca1 O1 81.45(5) . .
O5 Ca1 O1 79.84(4) . .
O2 Ca1 O3 114.21(4) . .
O4 Ca1 O3 115.18(5) . .
O5 Ca1 O3 84.22(4) . .
O1 Ca1 O3 154.37(4) . .
O2 Ca1 N2 87.05(4) . .
O4 Ca1 N2 159.61(5) . .
O5 Ca1 N2 85.23(5) . .
O1 Ca1 N2 82.85(4) . .
O3 Ca1 N2 75.91(4) . .
O2 Ca1 N1 72.72(4) . .
O4 Ca1 N1 71.50(5) . .
O5 Ca1 N1 127.70(4) . .
O1 Ca1 N1 134.38(4) . .
O3 Ca1 N1 71.13(4) . .
N2 Ca1 N1 128.86(4) . .
C3 N1 Ca1 174.47(11) . .
C1 N2 Ca1 167.57(12) . .
Ca1 O1 H13 121.4(16) . .
Ca1 O1 H28 128.6(17) . .
H13 O1 H28 109(2) . .
Ca1 O2 H19 123.0(14) . .
Ca1 O2 H29 130.5(17) . .
H19 O2 H29 106(2) . .
Ca1 O3 H14 111.4(17) . .
Ca1 O3 H21 117.8(19) . .
H14 O3 H21 106(2) . .
Ca1 O4 H24 122(2) . .
Ca1 O4 H25 122.1(18) . .
H24 O4 H25 105(3) . .
Ca1 O5 H26 124.5(17) . .
Ca1 O5 H27 124.5(19) . .
H26 O5 H27 108(2) . .
B2 B1 B11 107.55(10) . .
B2 B1 B5 107.68(10) . .
B11 B1 B5 59.71(8) . .
B2 B1 B7 60.02(8) . .
B11 B1 B7 59.70(8) . .
B5 B1 B7 107.57(11) . .
B2 B1 B4 60.05(8) . .
B11 B1 B4 107.62(10) . .
B5 B1 B4 59.86(9) . .
B7 B1 B4 108.02(10) . .
B2 B1 H8 120.7(8) . .
B11 B1 H8 123.0(8) . .
B5 B1 H8 123.0(8) . .
B7 B1 H8 121.4(8) . .
B4 B1 H8 121.4(8) . .
B1 B2 B8 108.66(10) . .
B1 B2 B7 60.19(8) . .
B8 B2 B7 60.38(8) . .
B1 B2 B4 60.17(8) . .
B8 B2 B4 108.21(10) . .
B7 B2 B4 108.24(10) . .
B1 B2 B3 108.09(10) . .
B8 B2 B3 59.81(8) . .
B7 B2 B3 107.94(10) . .
B4 B2 B3 59.94(8) . .
B1 B2 H3 121.0(9) . .
B8 B2 H3 121.7(9) . .
B7 B2 H3 121.4(9) . .
B4 B2 H3 121.5(9) . .
B3 B2 H3 122.3(9) . .
B6 B3 B9 60.31(8) . .
B6 B3 B8 108.77(10) . .
B9 B3 B8 60.39(8) . .
B6 B3 B4 60.17(8) . .
B9 B3 B4 108.41(10) . .
B8 B3 B4 108.33(10) . .
B6 B3 B2 108.17(10) . .
B9 B3 B2 108.15(10) . .
B8 B3 B2 59.95(8) . .
B4 B3 B2 59.94(8) . .
B6 B3 H10 121.5(9) . .
B9 B3 H10 119.1(9) . .
B8 B3 H10 119.7(9) . .
B4 B3 H10 124.0(9) . .
B2 B3 H10 123.1(9) . .
B5 B4 B2 107.61(10) . .
B5 B4 B3 107.53(10) . .
B2 B4 B3 60.12(8) . .
B5 B4 B6 60.08(8) . .
B2 B4 B6 107.91(10) . .
B3 B4 B6 59.66(8) . .
B5 B4 B1 60.04(8) . .
B2 B4 B1 59.78(8) . .
B3 B4 B1 107.92(10) . .
B6 B4 B1 108.26(10) . .
B5 B4 H12 122.9(9) . .
B2 B4 H12 120.9(9) . .
B3 B4 H12 121.3(9) . .
B6 B4 H12 122.2(9) . .
B1 B4 H12 121.7(9) . .
B11 B5 B4 108.14(10) . .
B11 B5 B1 60.13(8) . .
B4 B5 B1 60.10(8) . .
B11 B5 B6 108.19(11) . .
B4 B5 B6 60.02(8) . .
B1 B5 B6 108.27(10) . .
B11 B5 B10 60.03(9) . .
B4 B5 B10 108.09(10) . .
B1 B5 B10 108.23(10) . .
B6 B5 B10 60.09(9) . .
B11 B5 H9 119.4(9) . .
B4 B5 H9 124.0(9) . .
B1 B5 H9 121.7(9) . .
B6 B5 H9 122.8(9) . .
B10 B5 H9 120.1(9) . .
B3 B6 B9 59.86(8) . .
B3 B6 B4 60.17(8) . .
B9 B6 B4 108.05(10) . .
B3 B6 B5 107.79(10) . .
B9 B6 B5 107.69(10) . .
B4 B6 B5 59.90(8) . .
B3 B6 B10 107.53(10) . .
B9 B6 B10 59.67(8) . .
B4 B6 B10 107.88(10) . .
B5 B6 B10 59.96(9) . .
B3 B6 H1 122.8(9) . .
B9 B6 H1 120.9(8) . .
B4 B6 H1 123.2(8) . .
B5 B6 H1 121.9(9) . .
B10 B6 H1 120.4(8) . .
B11 B7 B2 107.70(10) . .
B11 B7 B12 60.05(8) . .
B2 B7 B12 107.87(10) . .
B11 B7 B1 60.11(8) . .
B2 B7 B1 59.79(8) . .
B12 B7 B1 108.24(10) . .
B11 B7 B8 107.96(10) . .
B2 B7 B8 59.79(8) . .
B12 B7 B8 60.11(8) . .
B1 B7 B8 107.88(10) . .
B11 B7 H4 123.0(9) . .
B2 B7 H4 121.0(8) . .
B12 B7 H4 122.0(8) . .
B1 B7 H4 121.9(8) . .
B8 B7 H4 120.8(9) . .
B3 B8 B2 60.24(8) . .
B3 B8 B9 59.69(8) . .
B2 B8 B9 107.82(10) . .
B3 B8 B12 107.56(10) . .
B2 B8 B12 107.57(10) . .
B9 B8 B12 59.88(8) . .
B3 B8 B7 107.85(10) . .
B2 B8 B7 59.84(8) . .
B9 B8 B7 107.61(10) . .
B12 B8 B7 59.69(8) . .
B3 B8 H5 120.5(8) . .
B2 B8 H5 121.1(8) . .
B9 B8 H5 121.8(8) . .
B12 B8 H5 123.3(8) . .
B7 B8 H5 122.8(8) . .
B3 B9 B10 107.99(11) . .
B3 B9 B6 59.82(8) . .
B10 B9 B6 60.28(9) . .
B3 B9 B12 107.95(10) . .
B10 B9 B12 59.93(8) . .
B6 B9 B12 108.17(10) . .
B3 B9 B8 59.92(8) . .
B10 B9 B8 108.11(10) . .
B6 B9 B8 108.00(10) . .
B12 B9 B8 60.14(8) . .
B3 B9 H7 121.3(8) . .
B10 B9 H7 121.6(8) . .
B6 B9 H7 120.7(8) . .
B12 B9 H7 122.6(8) . .
B8 B9 H7 122.2(8) . .
B9 B10 B12 60.31(8) . .
B9 B10 B11 108.14(10) . .
B12 B10 B11 60.03(8) . .
B9 B10 B5 107.99(11) . .
B12 B10 B5 107.95(10) . .
B11 B10 B5 59.76(8) . .
B9 B10 B6 60.05(8) . .
B12 B10 B6 108.30(10) . .
B11 B10 B6 107.85(10) . .
B5 B10 B6 59.95(9) . .
B9 B10 H6 120.3(9) . .
B12 B10 H6 120.9(9) . .
B11 B10 H6 122.7(9) . .
B5 B10 H6 123.0(9) . .
B6 B10 H6 121.5(9) . .
B5 B11 B7 108.31(10) . .
B5 B11 B12 108.22(10) . .
B7 B11 B12 60.15(8) . .
B5 B11 B10 60.21(9) . .
B7 B11 B10 108.18(10) . .
B12 B11 B10 59.92(9) . .
B5 B11 B1 60.15(9) . .
B7 B11 B1 60.19(8) . .
B12 B11 B1 108.39(10) . .
B10 B11 B1 108.39(10) . .
B5 B11 H2 121.3(9) . .
B7 B11 H2 121.8(9) . .
B12 B11 H2 121.8(9) . .
B10 B11 H2 121.4(9) . .
B1 B11 H2 121.4(9) . .
B10 B12 B11 60.05(8) . .
B10 B12 B7 108.01(10) . .
B11 B12 B7 59.80(8) . .
B10 B12 B9 59.76(8) . .
B11 B12 B9 107.73(10) . .
B7 B12 B9 108.09(10) . .
B10 B12 B8 107.84(10) . .
B11 B12 B8 107.83(10) . .
B7 B12 B8 60.20(8) . .
B9 B12 B8 59.97(8) . .
B10 B12 H11 120.1(8) . .
B11 B12 H11 122.7(8) . .
B7 B12 H11 123.8(8) . .
B9 B12 H11 120.0(8) . .
B8 B12 H11 122.3(8) . .
N2 C1 C2 179.47(16) . .
C1 C2 H20 108.8(17) . .
C1 C2 H22 108.4(17) . .
H20 C2 H22 108(2) . .
C1 C2 H23 113.8(15) . .
H20 C2 H23 116(2) . .
H22 C2 H23 101(2) . .
N1 C3 C4 179.21(17) . .
C3 C4 H15 112.8(18) . .
C3 C4 H16 109.7(16) . .
H15 C4 H16 105(2) . .
C3 C4 H18 106.9(17) . .
H15 C4 H18 106(2) . .
H16 C4 H18 117(2) . .

loop_
_geom_bond_atom_site_label_1
_geom_bond_atom_site_label_2
_geom_bond_distance
_geom_bond_site_symmetry_2
Ca1 O2 2.3394(11) .
Ca1 O4 2.3862(12) .
Ca1 O5 2.3869(11) .
Ca1 O1 2.4210(12) .
Ca1 O3 2.4646(12) .
Ca1 N2 2.5182(13) .
Ca1 N1 2.5502(12) .
N1 C3 1.1356(18) .
N2 C1 1.1355(19) .
O1 H13 0.81(3) .
O1 H28 0.80(3) .
O2 H19 0.86(2) .
O2 H29 0.72(2) .
O3 H14 0.74(2) .
O3 H21 0.80(3) .
O4 H24 0.71(3) .
O4 H25 0.78(3) .
O5 H26 0.84(3) .
O5 H27 0.75(3) .
B1 B2 1.777(2) .
B1 B11 1.782(2) .
B1 B5 1.783(2) .
B1 B7 1.784(2) .
B1 B4 1.784(2) .
B1 H8 1.085(15) .
B2 B8 1.780(2) .
B2 B7 1.781(2) .
B2 B4 1.782(2) .
B2 B3 1.785(2) .
B2 H3 1.102(16) .
B3 B6 1.773(2) .
B3 B9 1.773(2) .
B3 B8 1.777(2) .
B3 B4 1.782(2) .
B3 H10 1.094(17) .
B4 B5 1.780(2) .
B4 B6 1.782(2) .
B4 H12 1.084(17) .
B5 B11 1.775(2) .
B5 B6 1.783(2) .
B5 B10 1.783(2) .
B5 H9 1.077(17) .
B6 B9 1.781(2) .
B6 B10 1.786(2) .
B6 H1 1.090(16) .
B7 B11 1.775(2) .
B7 B12 1.781(2) .
B7 B8 1.791(2) .
B7 H4 1.086(16) .
B8 B9 1.786(2) .
B8 B12 1.789(2) .
B8 H5 1.068(16) .
B9 B10 1.774(2) .
B9 B12 1.784(2) .
B9 H7 1.125(15) .
B10 B12 1.777(2) .
B10 B11 1.780(2) .
B10 H6 1.095(17) .
B11 B12 1.779(2) .
B11 H2 1.108(17) .
B12 H11 1.117(16) .
C1 C2 1.454(2) .
C2 H20 0.91(3) .
C2 H22 0.88(3) .
C2 H23 0.90(3) .
C3 C4 1.452(2) .
C4 H15 0.85(3) .
C4 H16 0.92(3) .
C4 H18 0.87(3) .
